data_8102543
loop_
_publ_author_name
'Ming-Yang He'
'Huan Xu'
'Lu-De Lu'
'Xu-Jie Yang'
'Xin Wang'

_publ_section_title
;
 Crystal structure of
 catena-poly[bis(glycol-1k2O,O')-(m2-tetrafluoroterephthalato)zinc(II)],
 Zn(C8F4O4)(C2H6O2)2
;
_journal_issue 4
_journal_name_full 'Zeitschrift f\"ur Kristallographie - New Crystal Structures'
_journal_page_first 619
_journal_volume 224
_journal_year 2009
_chemical_formula_moiety 'C12 H12 F4 O8 Zn'
_chemical_formula_sum 'C12 H12 F4 O8 Zn'
_chemical_formula_weight 425.61
_chemical_name_systematic
; 
<i>catena</i>-Poly[bis(glycol-1\k~2~O,O')-(\m~2~-tetrafluoroterephthalate-)
zinc(II)], C~12~H~12~F~4~O~8~Zn
;
_space_group_IT_number 2
_symmetry_cell_setting triclinic
_symmetry_space_group_name_Hall '-P 1'
_symmetry_space_group_name_H-M 'P -1'
_atom_sites_solution_hydrogens geom
_atom_sites_solution_primary direct
_atom_sites_solution_secondary difmap
_audit_creation_method SHELXL-97
_cell_angle_alpha 116.5000(10)
_cell_angle_beta 95.646(2)
_cell_angle_gamma 93.160(2)
_cell_formula_units_Z 1
_cell_length_a 5.1044(7)
_cell_length_b 8.8079(12)
_cell_length_c 9.3844(13)
_cell_measurement_reflns_used 2923
_cell_measurement_temperature 296(2)
_cell_measurement_theta_max 27.52
_cell_measurement_theta_min 2.45
_cell_volume 373.42(9)
_computing_cell_refinement 'APEX2 and SAINT (Bruker, 2000)'
_computing_data_collection 'APEX2 (Bruker, 2003)'
_computing_data_reduction SAINT
_computing_molecular_graphics SHELXTL
_computing_publication_material SHELXTL
_computing_structure_refinement SHELXTL
_computing_structure_solution 'SHELXTL(Scheldrick, 2008)'
_diffrn_ambient_temperature 296(2)
_diffrn_measured_fraction_theta_full 0.978
_diffrn_measured_fraction_theta_max 0.978
_diffrn_measurement_device_type 'CCD area detector'
_diffrn_measurement_method 'phi and omega scans'
_diffrn_radiation_monochromator graphite
_diffrn_radiation_source 'fine-focus sealed tube'
_diffrn_radiation_type MoK\a
_diffrn_radiation_wavelength 0.71073
_diffrn_reflns_av_R_equivalents 0.0247
_diffrn_reflns_av_sigmaI/netI 0.0315
_diffrn_reflns_limit_h_max 6
_diffrn_reflns_limit_h_min -6
_diffrn_reflns_limit_k_max 11
_diffrn_reflns_limit_k_min -11
_diffrn_reflns_limit_l_max 12
_diffrn_reflns_limit_l_min -12
_diffrn_reflns_number 3233
_diffrn_reflns_theta_full 27.52
_diffrn_reflns_theta_max 27.52
_diffrn_reflns_theta_min 2.60
_exptl_absorpt_coefficient_mu 1.733
_exptl_absorpt_correction_T_max 0.598
_exptl_absorpt_correction_T_min 0.579
_exptl_absorpt_correction_type multi-scan
_exptl_absorpt_process_details 'SADABS (Sheldrick, 2003)'
_exptl_crystal_colour colorless
_exptl_crystal_density_diffrn 1.893
_exptl_crystal_density_method 'not measured'
_exptl_crystal_description block
_exptl_crystal_F_000 214
_exptl_crystal_size_max 0.32
_exptl_crystal_size_mid 0.30
_exptl_crystal_size_min 0.30
_refine_diff_density_max 0.385
_refine_diff_density_min -0.500
_refine_diff_density_rms 0.078
_refine_ls_extinction_method none
_refine_ls_goodness_of_fit_ref 1.082
_refine_ls_hydrogen_treatment constr
_refine_ls_matrix_type full
_refine_ls_number_parameters 115
_refine_ls_number_reflns 1680
_refine_ls_number_restraints 1
_refine_ls_restrained_S_all 1.084
_refine_ls_R_factor_all 0.0242
_refine_ls_R_factor_gt 0.0241
_refine_ls_shift/su_max 0.000
_refine_ls_shift/su_mean 0.000
_refine_ls_structure_factor_coef Fsqd
_refine_ls_weighting_details 'calc w=1/[\s^2^(Fo^2^)+(0.0268P)^2^+0.3380P] where P=(Fo^2^+2Fc^2^)/3'
_refine_ls_weighting_scheme calc
_refine_ls_wR_factor_gt 0.0664
_refine_ls_wR_factor_ref 0.0664
_reflns_number_gt 1668
_reflns_number_total 1718
_reflns_threshold_expression >2sigma(I)
_cod_data_source_file 1267-2756.cff
_cod_data_source_block I
_cod_depositor_comments
;
The following automatic conversions were performed:
'_symmetry_cell_setting' value 'Triclinic' changed to 'triclinic'
according to '/home/saulius/struct/CIF-dictionaries/cif_core.dic'
dictionary named 'cif_core.dic' version 2.4.1 from 2010-06-29.

Automatic conversion script
Id: cif_fix_enum 1555 2011-01-17 13:19:09Z saulius 
;
_cod_original_sg_symbol_H-M P-1
_cod_database_code 8102543

loop_
_symmetry_equiv_pos_as_xyz
'x, y, z'
'-x, -y, -z'

loop_
_atom_site_label
_atom_site_type_symbol
_atom_site_fract_x
_atom_site_fract_y
_atom_site_fract_z
_atom_site_U_iso_or_equiv
_atom_site_adp_type
_atom_site_occupancy
_atom_site_symmetry_multiplicity
_atom_site_calc_flag
_atom_site_refinement_flags
_atom_site_disorder_assembly
_atom_site_disorder_group
Zn1 Zn 0.0000 1.0000 0.5000 0.01188(10) Uani 1 2 d SU . .
C1 C 0.1911(3) 0.6729(2) 0.2647(2) 0.0138(3) Uani 1 1 d . . .
C2 C 0.3489(3) 0.5838(2) 0.1273(2) 0.0132(3) Uani 1 1 d . . .
C3 C 0.4817(3) 0.4447(2) 0.1142(2) 0.0150(3) Uani 1 1 d . . .
C4 C 0.6281(3) 0.3640(2) -0.0091(2) 0.0149(3) Uani 1 1 d . . .
C5 C -0.2851(4) 1.1058(2) 0.2808(2) 0.0189(4) Uani 1 1 d . . .
H5A H -0.3726 1.1938 0.3599 0.023 Uiso 1 1 calc R . .
H5B H -0.3757 1.0766 0.1746 0.023 Uiso 1 1 calc R . .
C6 C 0.0034(4) 1.1688(2) 0.2950(2) 0.0181(4) Uani 1 1 d . . .
H6A H 0.0829 1.0863 0.2068 0.022 Uiso 1 1 calc R . .
H6B H 0.0153 1.2758 0.2885 0.022 Uiso 1 1 calc R . .
F1 F 0.4768(2) 0.39054(14) 0.22731(13) 0.0220(2) Uani 1 1 d . . .
F2 F 0.7561(2) 0.23272(14) -0.01187(14) 0.0219(2) Uani 1 1 d . . .
O1 O 0.2342(2) 0.83604(15) 0.33646(15) 0.0146(2) Uani 1 1 d . . .
O2 O 0.0357(3) 0.58338(16) 0.29710(16) 0.0196(3) Uani 1 1 d . . .
O3 O -0.2903(2) 0.95699(16) 0.30834(15) 0.0157(3) Uani 1 1 d . . .
H3 H -0.4467 0.9268 0.3133 0.024 Uiso 1 1 d R . .
O4 O 0.1462(2) 1.19366(16) 0.44647(15) 0.0152(2) Uani 1 1 d U . .
H4 H 0.0914 1.2784 0.5190 0.023 Uiso 1 1 d R . .

loop_
_atom_site_aniso_label
_atom_site_aniso_U_11
_atom_site_aniso_U_22
_atom_site_aniso_U_33
_atom_site_aniso_U_23
_atom_site_aniso_U_13
_atom_site_aniso_U_12
Zn1 0.01257(15) 0.01117(15) 0.01257(15) 0.00534(11) 0.00438(10) 0.00251(10)
C1 0.0127(7) 0.0140(8) 0.0134(8) 0.0050(7) 0.0018(6) 0.0024(6)
C2 0.0148(7) 0.0111(7) 0.0112(7) 0.0025(6) 0.0035(6) 0.0009(6)
C3 0.0190(8) 0.0135(8) 0.0139(8) 0.0072(7) 0.0039(6) 0.0018(6)
C4 0.0172(8) 0.0108(7) 0.0165(8) 0.0056(7) 0.0041(6) 0.0040(6)
C5 0.0178(8) 0.0208(9) 0.0230(9) 0.0143(8) 0.0030(7) 0.0018(7)
C6 0.0190(8) 0.0199(8) 0.0195(9) 0.0121(7) 0.0052(7) 0.0006(7)
F1 0.0310(6) 0.0238(6) 0.0209(6) 0.0158(5) 0.0131(5) 0.0117(5)
F2 0.0316(6) 0.0191(5) 0.0210(6) 0.0116(5) 0.0105(5) 0.0146(5)
O1 0.0148(6) 0.0117(6) 0.0162(6) 0.0045(5) 0.0060(5) 0.0026(4)
O2 0.0219(6) 0.0148(6) 0.0203(7) 0.0051(5) 0.0102(5) 0.0002(5)
O3 0.0142(6) 0.0157(6) 0.0185(6) 0.0091(5) 0.0026(5) -0.0008(5)
O4 0.0154(6) 0.0133(6) 0.0169(6) 0.0063(5) 0.0047(5) 0.0016(4)

loop_
_atom_type_symbol
_atom_type_description
_atom_type_scat_dispersion_real
_atom_type_scat_dispersion_imag
_atom_type_scat_source
C C 0.0033 0.0016 'International Tables Vol C Tables 4.2.6.8 and 6.1.1.4'
H H 0.0000 0.0000 'International Tables Vol C Tables 4.2.6.8 and 6.1.1.4'
F F 0.0171 0.0103 'International Tables Vol C Tables 4.2.6.8 and 6.1.1.4'
O O 0.0106 0.0060 'International Tables Vol C Tables 4.2.6.8 and 6.1.1.4'
Zn Zn 0.2839 1.4301 'International Tables Vol C Tables 4.2.6.8 and 6.1.1.4'

loop_
_geom_angle_atom_site_label_1
_geom_angle_atom_site_label_2
_geom_angle_atom_site_label_3
_geom_angle
_geom_angle_site_symmetry_1
_geom_angle_site_symmetry_3
_geom_angle_publ_flag
O3 Zn1 O3 180.0 2_576 . ?
O3 Zn1 O4 81.51(5) 2_576 2_576 ?
O3 Zn1 O4 98.49(5) . 2_576 ?
O3 Zn1 O4 98.49(5) 2_576 . ?
O3 Zn1 O4 81.51(5) . . ?
O4 Zn1 O4 180.0 2_576 . ?
O3 Zn1 O1 90.16(5) 2_576 . ?
O3 Zn1 O1 89.84(5) . . ?
O4 Zn1 O1 92.11(5) 2_576 . ?
O4 Zn1 O1 87.89(5) . . ?
O3 Zn1 O1 89.84(5) 2_576 2_576 ?
O3 Zn1 O1 90.16(5) . 2_576 ?
O4 Zn1 O1 87.89(5) 2_576 2_576 ?
O4 Zn1 O1 92.11(5) . 2_576 ?
O1 Zn1 O1 180.00(7) . 2_576 ?
O2 C1 O1 126.39(16) . . ?
O2 C1 C2 118.05(15) . . ?
O1 C1 C2 115.56(14) . . ?
C4 C2 C3 116.38(15) 2_665 . ?
C4 C2 C1 122.34(15) 2_665 . ?
C3 C2 C1 121.28(15) . . ?
F1 C3 C4 118.35(15) . . ?
F1 C3 C2 119.86(15) . . ?
C4 C3 C2 121.74(16) . . ?
F2 C4 C3 118.40(15) . . ?
F2 C4 C2 119.71(15) . 2_665 ?
C3 C4 C2 121.88(16) . 2_665 ?
O3 C5 C6 107.22(14) . . ?
O3 C5 H5A 110.3 . . ?
C6 C5 H5A 110.3 . . ?
O3 C5 H5B 110.3 . . ?
C6 C5 H5B 110.3 . . ?
H5A C5 H5B 108.5 . . ?
O4 C6 C5 110.34(14) . . ?
O4 C6 H6A 109.6 . . ?
C5 C6 H6A 109.6 . . ?
O4 C6 H6B 109.6 . . ?
C5 C6 H6B 109.6 . . ?
H6A C6 H6B 108.1 . . ?
C1 O1 Zn1 125.11(11) . . ?
C5 O3 Zn1 109.55(10) . . ?
C5 O3 H3 109.4 . . ?
Zn1 O3 H3 117.9 . . ?
C6 O4 Zn1 108.68(10) . . ?
C6 O4 H4 106.7 . . ?
Zn1 O4 H4 99.9 . . ?

loop_
_geom_bond_atom_site_label_1
_geom_bond_atom_site_label_2
_geom_bond_distance
_geom_bond_site_symmetry_2
_geom_bond_publ_flag
Zn1 O3 2.0929(13) 2_576 ?
Zn1 O3 2.0929(13) . ?
Zn1 O4 2.1016(12) 2_576 ?
Zn1 O4 2.1016(12) . ?
Zn1 O1 2.1078(12) . ?
Zn1 O1 2.1078(12) 2_576 ?
C1 O2 1.240(2) . ?
C1 O1 1.280(2) . ?
C1 C2 1.515(2) . ?
C2 C4 1.390(2) 2_665 ?
C2 C3 1.396(2) . ?
C3 F1 1.3455(19) . ?
C3 C4 1.377(2) . ?
C4 F2 1.3506(19) . ?
C4 C2 1.390(2) 2_665 ?
C5 O3 1.444(2) . ?
C5 C6 1.517(2) . ?
C5 H5A 0.9700 . ?
C5 H5B 0.9700 . ?
C6 O4 1.449(2) . ?
C6 H6A 0.9700 . ?
C6 H6B 0.9700 . ?
O3 H3 0.8399 . ?
O4 H4 0.8399 . ?

loop_
_geom_hbond_atom_site_label_D
_geom_hbond_atom_site_label_H
_geom_hbond_atom_site_label_A
_geom_hbond_distance_DH
_geom_hbond_distance_HA
_geom_hbond_distance_DA
_geom_hbond_angle_DHA
_geom_hbond_site_symmetry_A
_geom_hbond_publ_flag
O3 H3 O1 0.84 1.85 2.681(2) 170 1_455 yes
O4 H4 O2 0.84 1.82 2.633(2) 162 2_576 yes

loop_
_geom_torsion_atom_site_label_1
_geom_torsion_atom_site_label_2
_geom_torsion_atom_site_label_3
_geom_torsion_atom_site_label_4
_geom_torsion
_geom_torsion_site_symmetry_1
_geom_torsion_site_symmetry_2
_geom_torsion_site_symmetry_3
_geom_torsion_site_symmetry_4
_geom_torsion_publ_flag
O2 C1 C2 C4 133.11(18) . . . 2_665 ?
O1 C1 C2 C4 -47.0(2) . . . 2_665 ?
O2 C1 C2 C3 -47.5(2) . . . . ?
O1 C1 C2 C3 132.33(17) . . . . ?
C4 C2 C3 F1 177.59(15) 2_665 . . . ?
C1 C2 C3 F1 -1.8(2) . . . . ?
C4 C2 C3 C4 0.2(3) 2_665 . . . ?
C1 C2 C3 C4 -179.25(16) . . . . ?
F1 C3 C4 F2 1.0(2) . . . . ?
C2 C3 C4 F2 178.52(15) . . . . ?
F1 C3 C4 C2 -177.64(16) . . . 2_665 ?
C2 C3 C4 C2 -0.2(3) . . . 2_665 ?
O3 C5 C6 O4 -53.28(19) . . . . ?
O2 C1 O1 Zn1 -12.6(3) . . . . ?
C2 C1 O1 Zn1 167.59(10) . . . . ?
O3 Zn1 O1 C1 104.56(14) 2_576 . . . ?
O3 Zn1 O1 C1 -75.44(14) . . . . ?
O4 Zn1 O1 C1 23.04(14) 2_576 . . . ?
O4 Zn1 O1 C1 -156.96(14) . . . . ?
C6 C5 O3 Zn1 42.01(16) . . . . ?
O4 Zn1 O3 C5 161.98(11) 2_576 . . . ?
O4 Zn1 O3 C5 -18.02(11) . . . . ?
O1 Zn1 O3 C5 -105.91(11) . . . . ?
O1 Zn1 O3 C5 74.09(11) 2_576 . . . ?
C5 C6 O4 Zn1 37.09(16) . . . . ?
O3 Zn1 O4 C6 169.14(10) 2_576 . . . ?
O3 Zn1 O4 C6 -10.86(10) . . . . ?
O1 Zn1 O4 C6 79.29(11) . . . . ?
O1 Zn1 O4 C6 -100.71(11) 2_576 . . . ?
